data_9012881
loop_
_publ_author_name
'Rawn, C. J.'
'Rondinone, A. J.'
'Chakoumakos, B. C.'
'Circone, S.'
'Stern, L. A.'
'Kirby, S. H.'
'Ishii, Y.'

_publ_section_title
;Neutron powder diffraction studies as a function of temperature of structure
 II hydrate formed from propane Sample: T = 12 K, C3H8*17D20
;
_journal_name_full 'Canadian Journal of Physics'
_journal_page_first 431
_journal_page_last 438
_journal_paper_doi 10.1139/p03-022
_journal_volume 81
_journal_year 2003
_chemical_formula_sum 'C3.024 H8.064 D34 O17'
_chemical_name_common Clathrat
_space_group_IT_number 227
_symmetry_space_group_name_Hall '-F 4vw 2vw 3'
_symmetry_space_group_name_H-M 'F d -3 m :2'
_cell_angle_alpha 90
_cell_angle_beta 90
_cell_angle_gamma 90
_cell_length_a 17.092
_cell_length_b 17.092
_cell_length_c 17.092
_cell_formula_units_Z 8
_cell_volume 4993.196
_diffrn_ambient_temperature 12
_exptl_crystal_density_diffrn 1.024
_cod_original_sg_symbol_H-M 'F d 3 m'
_cod_original_formula_sum 'C3.024 H8.064 O17 D34'
_cod_database_code 9012881

loop_
_symmetry_equiv_pos_as_xyz
x,y,z
x,1/2+y,1/2+z
1/2+x,y,1/2+z
1/2+x,1/2+y,z
3/4+z,1/2-x,1/4+y
3/4+z,-x,3/4+y
1/4+z,1/2-x,3/4+y
1/4+z,-x,1/4+y
3/4-y,1/2+z,1/4-x
3/4-y,+z,3/4-x
1/4-y,1/2+z,3/4-x
1/4-y,+z,1/4-x
3/4+x,1/2-y,1/4+z
3/4+x,-y,3/4+z
1/4+x,1/2-y,3/4+z
1/4+x,-y,1/4+z
3/4-z,1/2+x,1/4-y
3/4-z,+x,3/4-y
1/4-z,1/2+x,3/4-y
1/4-z,+x,1/4-y
3/4+y,1/2-z,1/4+x
3/4+y,-z,3/4+x
1/4+y,1/2-z,3/4+x
1/4+y,-z,1/4+x
3/4-x,1/2+y,1/4-z
3/4-x,+y,3/4-z
1/4-x,1/2+y,3/4-z
1/4-x,+y,1/4-z
1/2+x,3/4-z,1/4-y
1/2+x,1/4-z,3/4-y
+x,3/4-z,3/4-y
+x,1/4-z,1/4-y
1/2-z,3/4+y,1/4+x
1/2-z,1/4+y,3/4+x
-z,3/4+y,3/4+x
-z,1/4+y,1/4+x
1/2+y,3/4-x,1/4-z
1/2+y,1/4-x,3/4-z
+y,3/4-x,3/4-z
+y,1/4-x,1/4-z
1/2-x,3/4+z,1/4+y
1/2-x,1/4+z,3/4+y
-x,3/4+z,3/4+y
-x,1/4+z,1/4+y
1/2+z,3/4-y,1/4-x
1/2+z,1/4-y,3/4-x
+z,3/4-y,3/4-x
+z,1/4-y,1/4-x
1/2-y,3/4+x,1/4+z
1/2-y,1/4+x,3/4+z
-y,3/4+x,3/4+z
-y,1/4+x,1/4+z
x,1/2+z,1/2+y
x,+z,+y
1/2+x,1/2+z,+y
1/2+x,+z,1/2+y
-z,1/2-y,1/2-x
-z,-y,-x
1/2-z,1/2-y,-x
1/2-z,-y,1/2-x
y,1/2+x,1/2+z
y,+x,+z
1/2+y,1/2+x,+z
1/2+y,+x,1/2+z
-x,1/2-z,1/2-y
-x,-z,-y
1/2-x,1/2-z,-y
1/2-x,-z,1/2-y
z,1/2+y,1/2+x
z,+y,+x
1/2+z,1/2+y,+x
1/2+z,+y,1/2+x
-y,1/2-x,1/2-z
-y,-x,-z
1/2-y,1/2-x,-z
1/2-y,-x,1/2-z
3/4+z,1/4+x,1/2-y
3/4+z,3/4+x,-y
1/4+z,1/4+x,-y
1/4+z,3/4+x,1/2-y
3/4-y,1/4-z,1/2+x
3/4-y,3/4-z,+x
1/4-y,1/4-z,+x
1/4-y,3/4-z,1/2+x
3/4+x,1/4+y,1/2-z
3/4+x,3/4+y,-z
1/4+x,1/4+y,-z
1/4+x,3/4+y,1/2-z
3/4-z,1/4-x,1/2+y
3/4-z,3/4-x,+y
1/4-z,1/4-x,+y
1/4-z,3/4-x,1/2+y
3/4+y,1/4+z,1/2-x
3/4+y,3/4+z,-x
1/4+y,1/4+z,-x
1/4+y,3/4+z,1/2-x
3/4-x,1/4-y,1/2+z
3/4-x,3/4-y,+z
1/4-x,1/4-y,+z
1/4-x,3/4-y,1/2+z
-z,3/4+x,3/4+y
-z,1/4+x,1/4+y
1/2-z,3/4+x,1/4+y
1/2-z,1/4+x,3/4+y
y,3/4-z,3/4-x
y,1/4-z,1/4-x
1/2+y,3/4-z,1/4-x
1/2+y,1/4-z,3/4-x
-x,3/4+y,3/4+z
-x,1/4+y,1/4+z
1/2-x,3/4+y,1/4+z
1/2-x,1/4+y,3/4+z
z,3/4-x,3/4-y
z,1/4-x,1/4-y
1/2+z,3/4-x,1/4-y
1/2+z,1/4-x,3/4-y
-y,3/4+z,3/4+x
-y,1/4+z,1/4+x
1/2-y,3/4+z,1/4+x
1/2-y,1/4+z,3/4+x
x,3/4-y,3/4-z
x,1/4-y,1/4-z
1/2+x,3/4-y,1/4-z
1/2+x,1/4-y,3/4-z
1/4-x,1/2+z,3/4-y
1/4-x,+z,1/4-y
3/4-x,1/2+z,1/4-y
3/4-x,+z,3/4-y
1/4+z,1/2-y,3/4+x
1/4+z,-y,1/4+x
3/4+z,1/2-y,1/4+x
3/4+z,-y,3/4+x
1/4-y,1/2+x,3/4-z
1/4-y,+x,1/4-z
3/4-y,1/2+x,1/4-z
3/4-y,+x,3/4-z
1/4+x,1/2-z,3/4+y
1/4+x,-z,1/4+y
3/4+x,1/2-z,1/4+y
3/4+x,-z,3/4+y
1/4-z,1/2+y,3/4-x
1/4-z,+y,1/4-x
3/4-z,1/2+y,1/4-x
3/4-z,+y,3/4-x
1/4+y,1/2-x,3/4+z
1/4+y,-x,1/4+z
3/4+y,1/2-x,1/4+z
3/4+y,-x,3/4+z
3/4-x,3/4-z,y
3/4-x,1/4-z,1/2+y
1/4-x,3/4-z,1/2+y
1/4-x,1/4-z,y
3/4+z,3/4+y,-x
3/4+z,1/4+y,1/2-x
1/4+z,3/4+y,1/2-x
1/4+z,1/4+y,-x
3/4-y,3/4-x,z
3/4-y,1/4-x,1/2+z
1/4-y,3/4-x,1/2+z
1/4-y,1/4-x,z
3/4+x,3/4+z,-y
3/4+x,1/4+z,1/2-y
1/4+x,3/4+z,1/2-y
1/4+x,1/4+z,-y
3/4-z,3/4-y,x
3/4-z,1/4-y,1/2+x
1/4-z,3/4-y,1/2+x
1/4-z,1/4-y,x
3/4+y,3/4+x,-z
3/4+y,1/4+x,1/2-z
1/4+y,3/4+x,1/2-z
1/4+y,1/4+x,-z
-z,-x,-y
-z,1/2-x,1/2-y
1/2-z,-x,1/2-y
1/2-z,1/2-x,-y
y,z,x
y,1/2+z,1/2+x
1/2+y,z,1/2+x
1/2+y,1/2+z,x
-x,-y,-z
-x,1/2-y,1/2-z
1/2-x,-y,1/2-z
1/2-x,1/2-y,-z
z,x,y
z,1/2+x,1/2+y
1/2+z,x,1/2+y
1/2+z,1/2+x,y
-y,-z,-x
-y,1/2-z,1/2-x
1/2-y,-z,1/2-x
1/2-y,1/2-z,-x

loop_
_atom_site_label
_atom_site_fract_x
_atom_site_fract_y
_atom_site_fract_z
_atom_site_occupancy
_atom_site_U_iso_or_equiv
C10 0.41820 0.33130 0.42030 0.04200 0.02810
C11 0.39270 0.40140 0.37400 0.04200 0.02810
C12 0.31810 0.39220 0.33070 0.04200 0.02810
H13 0.47000 0.33900 0.45200 0.04200 0.02810
H14 0.36700 0.31900 0.46200 0.04200 0.02810
H15 0.41900 0.28100 0.38100 0.04200 0.02810
H16 0.38900 0.45300 0.41300 0.04200 0.02810
H17 0.44000 0.41500 0.33200 0.04200 0.02810
H18 0.27100 0.37900 0.37300 0.04200 0.02810
H19 0.32300 0.34200 0.29100 0.04200 0.02810
H20 0.30300 0.44500 0.29700 0.04200 0.02810
O1 0.18230 0.18230 0.36930 1.00000 0.01520
O2 0.21870 0.21870 0.21870 1.00000 0.01520
O3 0.12500 0.12500 0.12500 1.00000 0.01520
D4 -0.01630 -0.02100 0.14900 0.50000 0.04200
D5 0.14530 0.14530 0.36900 0.50000 0.04200
D6 0.19200 0.19200 0.31600 0.50000 0.04200
D7 0.20800 0.20800 0.27000 0.50000 0.04200
D8 0.16000 0.16000 0.16000 0.50000 0.04200
D9 0.18300 0.18300 0.18300 0.50000 0.04200

_database_code_amcsd 0012175
